data_7124650
loop_
_publ_author_name
'Liu, Kang'
'Xiong, Yong'
'Wang, Zuo-Fei'
'Tao, Hai-Yan'
'Wang, Chun-Jiang'

_publ_section_title
;
 Ligand-controlled stereodivergent 1,3-dipolar cycloaddition of azomethine
 ylides with 3-methyl-4-nitro-5-styrylisoxazoles.
;
_journal_issue 60
_journal_name_full 'Chemical communications (Cambridge, England)'
_journal_page_first 9458
_journal_page_last 9461
_journal_paper_doi 10.1039/c6cc03169b
_journal_volume 52
_journal_year 2016
_chemical_absolute_configuration 7S,8R,9S,10S
_chemical_formula_sum 'C29 H24 Cl N3 O8'
_chemical_formula_weight 577.96
_space_group_IT_number 1
_space_group_name_Hall 'P 1'
_space_group_name_H-M_alt 'P 1'
_symmetry_cell_setting triclinic
_symmetry_space_group_name_H-M 'P 1'
_atom_sites_solution_hydrogens geom
_atom_sites_solution_primary direct
_atom_sites_solution_secondary difmap
_audit_creation_method SHELXL-97
_audit_update_record
;
2016-04-12 deposited with the CCDC.
2016-06-28 downloaded from the CCDC.
;
_cell_angle_alpha 79.413(3)
_cell_angle_beta 87.509(3)
_cell_angle_gamma 78.478(2)
_cell_formula_units_Z 1
_cell_length_a 5.8187(8)
_cell_length_b 11.7632(17)
_cell_length_c 11.9555(18)
_cell_measurement_temperature 296(2)
_cell_volume 788.2(2)
_computing_cell_refinement 'Bruker SMART'
_computing_data_collection 'Bruker SMART'
_computing_data_reduction 'Bruker SAINT'
_computing_molecular_graphics 'Bruker SHELXTL'
_computing_publication_material 'Bruker SHELXTL'
_computing_structure_refinement 'SHELXL-97 (Sheldrick, 1997)'
_computing_structure_solution 'SHELXS-97 (Sheldrick, 1990)'
_diffrn_ambient_temperature 296(2)
_diffrn_measured_fraction_theta_full 0.999
_diffrn_measured_fraction_theta_max 0.999
_diffrn_measurement_device_type bruker
_diffrn_radiation_monochromator graphite
_diffrn_radiation_source 'fine-focus sealed tube'
_diffrn_radiation_type MoK\a
_diffrn_radiation_wavelength 0.71073
_diffrn_reflns_av_R_equivalents 0.0141
_diffrn_reflns_av_sigmaI/netI 0.0297
_diffrn_reflns_limit_h_max 7
_diffrn_reflns_limit_h_min -7
_diffrn_reflns_limit_k_max 14
_diffrn_reflns_limit_k_min -13
_diffrn_reflns_limit_l_max 14
_diffrn_reflns_limit_l_min -14
_diffrn_reflns_number 5227
_diffrn_reflns_theta_full 26.49
_diffrn_reflns_theta_max 26.49
_diffrn_reflns_theta_min 1.73
_exptl_absorpt_coefficient_mu 0.171
_exptl_absorpt_correction_T_max 0.9554
_exptl_absorpt_correction_T_min 0.9522
_exptl_absorpt_correction_type multi-scan
_exptl_absorpt_process_details SADABS
_exptl_crystal_colour colourless
_exptl_crystal_density_diffrn 1.218
_exptl_crystal_density_method 'not measured'
_exptl_crystal_description block
_exptl_crystal_F_000 300
_exptl_crystal_size_max 0.29
_exptl_crystal_size_mid 0.28
_exptl_crystal_size_min 0.27
_refine_diff_density_max 0.885
_refine_diff_density_min -0.321
_refine_diff_density_rms 0.113
_refine_ls_abs_structure_details 'Flack H D (1983), Acta Cryst. A39, 876-881'
_refine_ls_abs_structure_Flack -0.09(13)
_refine_ls_extinction_coef 0.097(12)
_refine_ls_extinction_expression Fc^*^=kFc[1+0.001xFc^2^\l^3^/sin(2\q)]^-1/4^
_refine_ls_extinction_method SHELXL
_refine_ls_goodness_of_fit_ref 0.924
_refine_ls_hydrogen_treatment constr
_refine_ls_matrix_type full
_refine_ls_number_parameters 373
_refine_ls_number_reflns 4128
_refine_ls_number_restraints 3
_refine_ls_restrained_S_all 0.923
_refine_ls_R_factor_all 0.0811
_refine_ls_R_factor_gt 0.0735
_refine_ls_shift/su_max 0.000
_refine_ls_shift/su_mean 0.000
_refine_ls_structure_factor_coef Fsqd
_refine_ls_weighting_details 'calc w=1/[\s^2^(Fo^2^)+(0.1413P)^2^+0.4217P] where P=(Fo^2^+2Fc^2^)/3'
_refine_ls_weighting_scheme calc
_refine_ls_wR_factor_gt 0.1829
_refine_ls_wR_factor_ref 0.1946
_reflns_number_gt 3528
_reflns_number_total 4128
_reflns_threshold_expression >2sigma(I)
_cod_data_source_file c6cc03169b2.cif
_cod_data_source_block 151023lk_0m
_cod_depositor_comments
;
The following automatic conversions were performed:

data item '_symmetry_cell_setting' value 'Triclinic' was changed to
'triclinic' in accordance with the
/home/saulius/struct/COD-crude-data/automatic-downloads/DataCite-retrospective/RSC/depositions/lib/dictionaries/cif_core.dic
dictionary named 'cif_core.dic' version 2.4.2 last updated on
2011-04-26.

Automatic conversion script
Id: cif_fix_values 6909 2019-04-08 15:41:33Z antanas 
;
_cod_original_sg_symbol_H-M P1
_cod_database_code 7124650

loop_
_symmetry_equiv_pos_as_xyz
'x, y, z'

loop_
_atom_site_label
_atom_site_type_symbol
_atom_site_fract_x
_atom_site_fract_y
_atom_site_fract_z
_atom_site_U_iso_or_equiv
_atom_site_adp_type
_atom_site_occupancy
_atom_site_symmetry_multiplicity
_atom_site_calc_flag
_atom_site_refinement_flags
C1 C 0.9619(9) 0.5796(5) 0.1270(4) 0.0542(11) Uani 1 1 d .
C2 C 0.7429(10) 0.6193(5) 0.0830(4) 0.0593(13) Uani 1 1 d .
H2 H 0.6989 0.5925 0.0202 0.071 Uiso 1 1 calc R
C3 C 0.5843(9) 0.7015(5) 0.1340(4) 0.0531(11) Uani 1 1 d .
H3 H 0.4341 0.7298 0.1048 0.064 Uiso 1 1 calc R
C4 C 0.6510(7) 0.7405(4) 0.2278(4) 0.0430(9) Uani 1 1 d .
C5 C 0.8761(8) 0.6965(4) 0.2715(4) 0.0497(10) Uani 1 1 d .
H5 H 0.9215 0.7224 0.3346 0.060 Uiso 1 1 calc R
C6 C 1.0309(8) 0.6158(5) 0.2226(4) 0.0529(11) Uani 1 1 d .
H6 H 1.1799 0.5855 0.2528 0.063 Uiso 1 1 calc R
C7 C 0.4870(7) 0.8374(4) 0.2749(4) 0.0451(9) Uani 1 1 d .
H7 H 0.3257 0.8380 0.2539 0.054 Uiso 1 1 calc R
C8 C 0.4996(7) 0.9442(4) 0.4306(4) 0.0417(9) Uani 1 1 d .
H8 H 0.3792 0.9603 0.4886 0.050 Uiso 1 1 calc R
C9 C 0.4362(7) 1.0336(4) 0.3172(4) 0.0444(9) Uani 1 1 d .
H9 H 0.2656 1.0486 0.3083 0.053 Uiso 1 1 calc R
C10 C 0.5452(7) 0.9604(4) 0.2301(4) 0.0440(9) Uani 1 1 d .
H10 H 0.7157 0.9535 0.2316 0.053 Uiso 1 1 calc R
C11 C 0.5081(8) 1.1508(4) 0.3115(4) 0.0463(10) Uani 1 1 d .
C12 C 0.7008(10) 1.1812(6) 0.2545(5) 0.0644(14) Uani 1 1 d .
H12 H 0.7939 1.1272 0.2155 0.077 Uiso 1 1 calc R
C13 C 0.7637(13) 1.2882(6) 0.2521(6) 0.0782(18) Uani 1 1 d .
H13 H 0.8944 1.3059 0.2101 0.094 Uiso 1 1 calc R
C14 C 0.6359(15) 1.3688(6) 0.3109(6) 0.0828(19) Uani 1 1 d .
H14 H 0.6792 1.4409 0.3104 0.099 Uiso 1 1 calc R
C15 C 0.4394(16) 1.3406(6) 0.3716(7) 0.087(2) Uani 1 1 d .
H15 H 0.3514 1.3940 0.4130 0.105 Uiso 1 1 calc R
C16 C 0.3737(12) 1.2341(5) 0.3711(5) 0.0698(15) Uani 1 1 d .
H16 H 0.2394 1.2174 0.4104 0.084 Uiso 1 1 calc R
C17 C 0.4627(8) 1.0086(4) 0.1104(4) 0.0468(10) Uani 1 1 d .
C18 C 0.5498(8) 1.0035(5) 0.0060(4) 0.0496(10) Uani 1 1 d .
C19 C 0.3681(10) 1.0655(5) -0.0715(4) 0.0588(12) Uani 1 1 d .
C20 C 0.3649(14) 1.0869(8) -0.1999(5) 0.0851(19) Uani 1 1 d .
H20A H 0.2177 1.1354 -0.2264 0.128 Uiso 1 1 calc R
H20B H 0.3846 1.0128 -0.2256 0.128 Uiso 1 1 calc R
H20C H 0.4904 1.1261 -0.2293 0.128 Uiso 1 1 calc R
C21 C 0.4096(7) 0.7394(4) 0.4644(4) 0.0453(10) Uani 1 1 d .
C22 C 0.3800(8) 0.7361(4) 0.5904(4) 0.0460(10) Uani 1 1 d .
C23 C 0.5342(10) 0.7664(5) 0.6589(4) 0.0595(13) Uani 1 1 d .
H23 H 0.6668 0.7934 0.6275 0.071 Uiso 1 1 calc R
C24 C 0.4899(13) 0.7564(6) 0.7750(5) 0.0734(16) Uani 1 1 d .
H24 H 0.5933 0.7778 0.8207 0.088 Uiso 1 1 calc R
C25 C 0.3012(13) 0.7165(7) 0.8230(5) 0.0806(18) Uani 1 1 d .
H25 H 0.2733 0.7111 0.9008 0.097 Uiso 1 1 calc R
C26 C 0.1537(12) 0.6844(8) 0.7568(5) 0.083(2) Uani 1 1 d .
H26 H 0.0244 0.6554 0.7898 0.100 Uiso 1 1 calc R
C27 C 0.1895(9) 0.6935(6) 0.6408(5) 0.0688(16) Uani 1 1 d .
H27 H 0.0848 0.6709 0.5966 0.083 Uiso 1 1 calc R
C28 C 0.7380(7) 0.9548(4) 0.4717(3) 0.0422(9) Uani 1 1 d .
C29 C 0.9155(11) 1.0459(7) 0.5938(5) 0.0733(17) Uani 1 1 d .
H29A H 1.0313 0.9748 0.6119 0.110 Uiso 1 1 calc R
H29B H 0.8778 1.0803 0.6608 0.110 Uiso 1 1 calc R
H29C H 0.9762 1.1006 0.5360 0.110 Uiso 1 1 calc R
Cl1 Cl 1.1623(3) 0.47769(15) 0.06444(14) 0.0817(5) Uani 1 1 d .
N1 N 0.4979(6) 0.8294(3) 0.3994(3) 0.0421(8) Uani 1 1 d .
N2 N 0.1848(9) 1.1047(5) -0.0169(4) 0.0694(13) Uani 1 1 d .
N3 N 0.7828(8) 0.9473(4) -0.0221(4) 0.0603(11) Uani 1 1 d .
O1 O 0.2447(6) 1.0700(4) 0.1007(3) 0.0607(9) Uani 1 1 d .
O2 O 0.8273(9) 0.9435(6) -0.1228(4) 0.0982(18) Uani 1 1 d .
O3 O 0.9231(7) 0.9056(4) 0.0543(3) 0.0694(11) Uani 1 1 d .
O4 O 0.3552(6) 0.6633(3) 0.4207(3) 0.0594(9) Uani 1 1 d .
O5 O 0.9233(5) 0.9168(3) 0.4319(3) 0.0531(8) Uani 1 1 d .
O6 O 0.7082(6) 1.0190(3) 0.5529(3) 0.0540(8) Uani 1 1 d .
O1W O 0.715(4) 0.364(3) 0.854(5) 0.75(6) Uani 1 1 d .
O2W O 0.929(6) 0.421(2) 0.585(2) 0.39(2) Uani 1 1 d .

loop_
_atom_site_aniso_label
_atom_site_aniso_U_11
_atom_site_aniso_U_22
_atom_site_aniso_U_33
_atom_site_aniso_U_23
_atom_site_aniso_U_13
_atom_site_aniso_U_12
C1 0.063(3) 0.050(3) 0.051(3) -0.007(2) 0.013(2) -0.019(2)
C2 0.070(3) 0.066(3) 0.049(3) -0.018(2) 0.004(2) -0.025(3)
C3 0.056(3) 0.062(3) 0.043(2) -0.010(2) -0.004(2) -0.015(2)
C4 0.043(2) 0.047(2) 0.040(2) -0.0054(17) 0.0025(16) -0.0145(18)
C5 0.051(2) 0.054(3) 0.046(2) -0.007(2) -0.0036(18) -0.017(2)
C6 0.049(2) 0.055(3) 0.053(3) -0.009(2) 0.003(2) -0.010(2)
C7 0.038(2) 0.053(3) 0.044(2) -0.0051(18) -0.0033(16) -0.0122(19)
C8 0.039(2) 0.048(2) 0.039(2) -0.0061(17) 0.0026(15) -0.0111(17)
C9 0.0365(19) 0.051(2) 0.045(2) -0.0033(18) -0.0020(16) -0.0117(18)
C10 0.040(2) 0.053(3) 0.038(2) -0.0020(18) -0.0005(16) -0.0123(19)
C11 0.047(2) 0.048(2) 0.042(2) -0.0009(18) -0.0071(17) -0.0092(19)
C12 0.062(3) 0.066(3) 0.068(3) -0.009(3) 0.008(2) -0.024(3)
C13 0.081(4) 0.073(4) 0.086(4) 0.001(3) 0.003(3) -0.041(3)
C14 0.110(5) 0.058(4) 0.084(4) 0.003(3) -0.004(4) -0.041(4)
C15 0.124(6) 0.053(3) 0.086(4) -0.016(3) 0.007(4) -0.018(4)
C16 0.078(4) 0.058(3) 0.071(4) -0.006(3) 0.011(3) -0.013(3)
C17 0.045(2) 0.050(2) 0.045(2) -0.0026(19) -0.0030(17) -0.0137(19)
C18 0.051(2) 0.056(3) 0.044(2) -0.003(2) -0.0019(18) -0.018(2)
C19 0.068(3) 0.061(3) 0.047(3) 0.000(2) -0.009(2) -0.018(3)
C20 0.103(5) 0.099(5) 0.051(3) -0.009(3) -0.015(3) -0.014(4)
C21 0.036(2) 0.057(3) 0.043(2) -0.0042(19) -0.0014(16) -0.0138(19)
C22 0.049(2) 0.047(2) 0.042(2) -0.0009(18) -0.0017(18) -0.013(2)
C23 0.064(3) 0.066(3) 0.051(3) 0.004(2) -0.007(2) -0.029(3)
C24 0.103(5) 0.074(4) 0.044(3) 0.000(2) -0.015(3) -0.027(4)
C25 0.093(5) 0.100(5) 0.043(3) 0.001(3) 0.001(3) -0.016(4)
C26 0.068(4) 0.118(6) 0.059(3) 0.007(3) 0.014(3) -0.032(4)
C27 0.052(3) 0.097(5) 0.057(3) 0.003(3) -0.005(2) -0.031(3)
C28 0.044(2) 0.047(2) 0.035(2) -0.0029(17) 0.0024(16) -0.0127(18)
C29 0.068(3) 0.093(4) 0.076(4) -0.038(3) 0.004(3) -0.034(3)
Cl1 0.0836(10) 0.0805(10) 0.0853(10) -0.0343(8) 0.0270(8) -0.0139(8)
N1 0.0438(18) 0.046(2) 0.0383(18) -0.0053(15) -0.0007(13) -0.0155(15)
N2 0.069(3) 0.084(3) 0.047(2) 0.005(2) -0.018(2) -0.008(3)
N3 0.065(3) 0.066(3) 0.054(3) -0.014(2) 0.010(2) -0.023(2)
O1 0.0492(18) 0.076(3) 0.0474(18) -0.0001(16) -0.0080(14) 0.0005(17)
O2 0.092(3) 0.151(5) 0.051(2) -0.035(3) 0.013(2) -0.010(3)
O3 0.054(2) 0.087(3) 0.062(2) -0.004(2) 0.0044(18) -0.010(2)
O4 0.066(2) 0.062(2) 0.056(2) -0.0091(16) -0.0005(16) -0.0291(18)
O5 0.0379(15) 0.068(2) 0.0558(19) -0.0190(16) 0.0015(13) -0.0079(14)
O6 0.0520(18) 0.069(2) 0.0493(18) -0.0209(16) 0.0051(14) -0.0222(16)
O1W 0.23(2) 0.43(4) 1.73(17) -0.65(8) -0.34(5) 0.13(2)
O2W 0.57(5) 0.33(3) 0.39(3) -0.20(3) 0.16(3) -0.28(3)

loop_
_atom_type_symbol
_atom_type_description
_atom_type_scat_dispersion_real
_atom_type_scat_dispersion_imag
_atom_type_scat_source
C C 0.0033 0.0016 'International Tables Vol C Tables 4.2.6.8 and 6.1.1.4'
H H 0.0000 0.0000 'International Tables Vol C Tables 4.2.6.8 and 6.1.1.4'
N N 0.0061 0.0033 'International Tables Vol C Tables 4.2.6.8 and 6.1.1.4'
O O 0.0106 0.0060 'International Tables Vol C Tables 4.2.6.8 and 6.1.1.4'
Cl Cl 0.1484 0.1585 'International Tables Vol C Tables 4.2.6.8 and 6.1.1.4'

loop_
_geom_angle_atom_site_label_1
_geom_angle_atom_site_label_2
_geom_angle_atom_site_label_3
_geom_angle
C6 C1 C2 121.9(5)
C6 C1 Cl1 118.5(4)
C2 C1 Cl1 119.6(4)
C3 C2 C1 118.8(4)
C3 C2 H2 120.6
C1 C2 H2 120.6
C4 C3 C2 120.2(5)
C4 C3 H3 119.9
C2 C3 H3 119.9
C3 C4 C5 119.4(4)
C3 C4 C7 119.5(4)
C5 C4 C7 120.9(4)
C6 C5 C4 120.7(4)
C6 C5 H5 119.6
C4 C5 H5 119.6
C5 C6 C1 119.0(5)
C5 C6 H6 120.5
C1 C6 H6 120.5
N1 C7 C4 115.0(4)
N1 C7 C10 102.0(3)
C4 C7 C10 112.5(3)
N1 C7 H7 109.0
C4 C7 H7 109.0
C10 C7 H7 109.0
N1 C8 C28 113.5(4)
N1 C8 C9 103.7(3)
C28 C8 C9 109.3(3)
N1 C8 H8 110.1
C28 C8 H8 110.1
C9 C8 H8 110.1
C10 C9 C11 116.7(3)
C10 C9 C8 101.3(4)
C11 C9 C8 114.9(3)
C10 C9 H9 107.8
C11 C9 H9 107.8
C8 C9 H9 107.8
C17 C10 C9 114.8(4)
C17 C10 C7 112.2(4)
C9 C10 C7 104.1(3)
C17 C10 H10 108.5
C9 C10 H10 108.5
C7 C10 H10 108.5
C12 C11 C16 116.9(5)
C12 C11 C9 124.2(5)
C16 C11 C9 118.9(4)
C11 C12 C13 122.9(6)
C11 C12 H12 118.6
C13 C12 H12 118.6
C14 C13 C12 120.5(6)
C14 C13 H13 119.7
C12 C13 H13 119.7
C13 C14 C15 118.4(6)
C13 C14 H14 120.8
C15 C14 H14 120.8
C14 C15 C16 120.7(7)
C14 C15 H15 119.7
C16 C15 H15 119.7
C15 C16 C11 120.6(6)
C15 C16 H16 119.7
C11 C16 H16 119.7
C18 C17 O1 108.1(4)
C18 C17 C10 136.5(4)
O1 C17 C10 115.3(4)
C17 C18 C19 106.6(4)
C17 C18 N3 126.3(4)
C19 C18 N3 127.1(4)
N2 C19 C18 110.2(4)
N2 C19 C20 119.5(5)
C18 C19 C20 130.2(5)
C19 C20 H20A 109.5
C19 C20 H20B 109.5
H20A C20 H20B 109.5
C19 C20 H20C 109.5
H20A C20 H20C 109.5
H20B C20 H20C 109.5
O4 C21 N1 120.3(4)
O4 C21 C22 120.5(4)
N1 C21 C22 119.2(4)
C23 C22 C27 118.3(4)
C23 C22 C21 125.1(4)
C27 C22 C21 116.5(4)
C22 C23 C24 119.4(5)
C22 C23 H23 120.3
C24 C23 H23 120.3
C25 C24 C23 121.7(6)
C25 C24 H24 119.2
C23 C24 H24 119.2
C24 C25 C26 118.9(5)
C24 C25 H25 120.5
C26 C25 H25 120.5
C25 C26 C27 121.5(6)
C25 C26 H26 119.2
C27 C26 H26 119.2
C22 C27 C26 120.1(5)
C22 C27 H27 120.0
C26 C27 H27 120.0
O5 C28 O6 124.9(4)
O5 C28 C8 125.2(4)
O6 C28 C8 109.7(3)
O6 C29 H29A 109.5
O6 C29 H29B 109.5
H29A C29 H29B 109.5
O6 C29 H29C 109.5
H29A C29 H29C 109.5
H29B C29 H29C 109.5
C21 N1 C8 125.8(3)
C21 N1 C7 116.0(3)
C8 N1 C7 111.9(3)
C19 N2 O1 105.6(4)
O3 N3 O2 123.8(5)
O3 N3 C18 118.9(4)
O2 N3 C18 117.4(5)
C17 O1 N2 109.5(4)
C28 O6 C29 116.5(4)

loop_
_geom_bond_atom_site_label_1
_geom_bond_atom_site_label_2
_geom_bond_distance
C1 C6 1.391(7)
C1 C2 1.360(8)
C1 Cl1 1.747(5)
C2 C3 1.403(7)
C2 H2 0.9300
C3 C4 1.384(6)
C3 H3 0.9300
C4 C5 1.395(7)
C4 C7 1.511(6)
C5 C6 1.369(7)
C5 H5 0.9300
C6 H6 0.9300
C7 N1 1.477(6)
C7 C10 1.546(7)
C7 H7 0.9800
C8 N1 1.467(6)
C8 C28 1.527(6)
C8 C9 1.564(6)
C8 H8 0.9800
C9 C10 1.510(6)
C9 C11 1.508(7)
C9 H9 0.9800
C10 C17 1.501(6)
C10 H10 0.9800
C11 C12 1.361(7)
C11 C16 1.407(8)
C12 C13 1.375(9)
C12 H12 0.9300
C13 C14 1.365(10)
C13 H13 0.9300
C14 C15 1.391(11)
C14 H14 0.9300
C15 C16 1.382(9)
C15 H15 0.9300
C16 H16 0.9300
C17 C18 1.334(6)
C17 O1 1.327(6)
C18 C19 1.427(8)
C18 N3 1.439(7)
C19 N2 1.276(7)
C19 C20 1.510(8)
C20 H20A 0.9600
C20 H20B 0.9600
C20 H20C 0.9600
C21 O4 1.215(6)
C21 N1 1.367(6)
C21 C22 1.503(6)
C22 C23 1.379(7)
C22 C27 1.377(7)
C23 C24 1.389(8)
C23 H23 0.9300
C24 C25 1.344(10)
C24 H24 0.9300
C25 C26 1.343(11)
C25 H25 0.9300
C26 C27 1.381(8)
C26 H26 0.9300
C27 H27 0.9300
C28 O5 1.195(5)
C28 O6 1.322(5)
C29 O6 1.433(6)
C29 H29A 0.9600
C29 H29B 0.9600
C29 H29C 0.9600
N2 O1 1.428(6)
N3 O3 1.217(6)
N3 O2 1.228(6)

loop_
_geom_torsion_atom_site_label_1
_geom_torsion_atom_site_label_2
_geom_torsion_atom_site_label_3
_geom_torsion_atom_site_label_4
_geom_torsion
C6 C1 C2 C3 1.6(8)
Cl1 C1 C2 C3 -179.8(4)
C1 C2 C3 C4 -0.3(7)
C2 C3 C4 C5 -0.6(7)
C2 C3 C4 C7 174.2(4)
C3 C4 C5 C6 0.1(7)
C7 C4 C5 C6 -174.5(4)
C4 C5 C6 C1 1.2(7)
C2 C1 C6 C5 -2.1(7)
Cl1 C1 C6 C5 179.3(4)
C3 C4 C7 N1 147.3(4)
C5 C4 C7 N1 -38.1(6)
C3 C4 C7 C10 -96.5(5)
C5 C4 C7 C10 78.1(5)
N1 C8 C9 C10 -32.3(4)
C28 C8 C9 C10 89.0(4)
N1 C8 C9 C11 -159.0(3)
C28 C8 C9 C11 -37.7(5)
C11 C9 C10 C17 -70.1(5)
C8 C9 C10 C17 164.4(3)
C11 C9 C10 C7 166.8(4)
C8 C9 C10 C7 41.3(4)
N1 C7 C10 C17 -159.3(3)
C4 C7 C10 C17 76.9(5)
N1 C7 C10 C9 -34.5(4)
C4 C7 C10 C9 -158.3(4)
C10 C9 C11 C12 -16.9(7)
C8 C9 C11 C12 101.4(6)
C10 C9 C11 C16 165.0(5)
C8 C9 C11 C16 -76.7(6)
C16 C11 C12 C13 -1.0(9)
C9 C11 C12 C13 -179.1(6)
C11 C12 C13 C14 1.9(11)
C12 C13 C14 C15 -0.9(11)
C13 C14 C15 C16 -0.9(12)
C14 C15 C16 C11 1.8(11)
C12 C11 C16 C15 -0.8(9)
C9 C11 C16 C15 177.4(6)
C9 C10 C17 C18 152.4(5)
C7 C10 C17 C18 -88.9(6)
C9 C10 C17 O1 -30.2(5)
C7 C10 C17 O1 88.5(5)
O1 C17 C18 C19 -0.8(5)
C10 C17 C18 C19 176.8(5)
O1 C17 C18 N3 178.6(5)
C10 C17 C18 N3 -3.9(9)
C17 C18 C19 N2 -0.2(6)
N3 C18 C19 N2 -179.5(5)
C17 C18 C19 C20 -179.0(6)
N3 C18 C19 C20 1.7(9)
O4 C21 C22 C23 141.7(5)
N1 C21 C22 C23 -38.5(7)
O4 C21 C22 C27 -34.8(7)
N1 C21 C22 C27 145.0(5)
C27 C22 C23 C24 -1.7(9)
C21 C22 C23 C24 -178.2(5)
C22 C23 C24 C25 0.8(10)
C23 C24 C25 C26 0.7(12)
C24 C25 C26 C27 -1.1(13)
C23 C22 C27 C26 1.3(10)
C21 C22 C27 C26 178.1(6)
C25 C26 C27 C22 0.1(12)
N1 C8 C28 O5 39.5(6)
C9 C8 C28 O5 -75.7(6)
N1 C8 C28 O6 -144.6(4)
C9 C8 C28 O6 100.2(4)
O4 C21 N1 C8 159.0(4)
C22 C21 N1 C8 -20.8(6)
O4 C21 N1 C7 9.1(6)
C22 C21 N1 C7 -170.6(4)
C28 C8 N1 C21 102.0(4)
C9 C8 N1 C21 -139.5(4)
C28 C8 N1 C7 -107.1(4)
C9 C8 N1 C7 11.4(4)
C4 C7 N1 C21 -70.2(5)
C10 C7 N1 C21 167.7(4)
C4 C7 N1 C8 135.9(4)
C10 C7 N1 C8 13.8(4)
C18 C19 N2 O1 0.9(6)
C20 C19 N2 O1 179.9(5)
C17 C18 N3 O3 -4.7(8)
C19 C18 N3 O3 174.5(5)
C17 C18 N3 O2 174.5(6)
C19 C18 N3 O2 -6.3(8)
C18 C17 O1 N2 1.3(5)
C10 C17 O1 N2 -176.8(4)
C19 N2 O1 C17 -1.4(6)
O5 C28 O6 C29 1.2(7)
C8 C28 O6 C29 -174.7(5)
